data_1554773
loop_
_publ_author_name
'Walker, Whitney K.'
'Anderson, Diana L.'
'Stokes, Ryjul W.'
'Smith, Stacey J.'
'Michaelis, David J.'

_publ_section_title
;
 Allylic aminations with hindered secondary amine nucleophiles catalyzed
 by heterobimetallic Pd-Ti complexes.
;
_journal_issue 3
_journal_name_full 'Organic letters'
_journal_page_first 752
_journal_page_last 755
_journal_paper_doi 10.1021/acs.orglett.5b00058
_journal_volume 17
_journal_year 2015
_chemical_formula_moiety
;
C48 H57 N3 P3 Ti, 0.85[Ti Cl5], 0.15[Ti Cl6 Li], 0.275[C5 H12], 
0.725[C H2 Cl2]
;
_chemical_formula_sum 'C49.05 H59.38 Cl5.87 Li0.15 N3 P3 Ti2'
_chemical_formula_weight 1088.78
_space_group_crystal_system triclinic
_space_group_IT_number 2
_space_group_name_Hall '-P 1'
_space_group_name_H-M_alt 'P -1'
_atom_sites_solution_hydrogens geom
_atom_sites_solution_primary direct
_atom_sites_solution_secondary difmap
_audit_creation_method SHELXL-2014
_cell_angle_alpha 75.287(3)
_cell_angle_beta 74.747(3)
_cell_angle_gamma 84.913(3)
_cell_formula_units_Z 2
_cell_length_a 10.3083(6)
_cell_length_b 14.3567(7)
_cell_length_c 19.2355(10)
_cell_measurement_reflns_used 9942
_cell_measurement_temperature 100(2)
_cell_measurement_theta_max 69.75
_cell_measurement_theta_min 3.18
_cell_volume 2655.7(2)
_computing_cell_refinement 'Bruker SAINT'
_computing_data_collection 'Bruker APEX2'
_computing_data_reduction 'Bruker SAINT'
_computing_molecular_graphics 'Bruker SHELXTL'
_computing_publication_material 'Bruker SHELXTL'
_computing_structure_refinement 'SHELXL-2014 (Sheldrick, 2014)'
_computing_structure_solution 'SHELXT (Sheldrick 2008)'
_diffrn_ambient_temperature 100(2)
_diffrn_measured_fraction_theta_full 0.998
_diffrn_measured_fraction_theta_max 0.979
_diffrn_measurement_device_type 'Bruker APEX-II CCD'
_diffrn_measurement_method '\f and \w scans'
_diffrn_radiation_type CuK\a
_diffrn_radiation_wavelength 1.54178
_diffrn_reflns_av_R_equivalents 0.0538
_diffrn_reflns_av_unetI/netI 0.0356
_diffrn_reflns_Laue_measured_fraction_full 0.998
_diffrn_reflns_Laue_measured_fraction_max 0.979
_diffrn_reflns_limit_h_max 12
_diffrn_reflns_limit_h_min -12
_diffrn_reflns_limit_k_max 17
_diffrn_reflns_limit_k_min -17
_diffrn_reflns_limit_l_max 22
_diffrn_reflns_limit_l_min -23
_diffrn_reflns_number 52696
_diffrn_reflns_point_group_measured_fraction_full 0.998
_diffrn_reflns_point_group_measured_fraction_max 0.979
_diffrn_reflns_theta_full 67.679
_diffrn_reflns_theta_max 70.256
_diffrn_reflns_theta_min 3.183
_diffrn_source 'Bruker-Nonius FR591 Cu rotating anode'
_exptl_absorpt_coefficient_mu 6.404
_exptl_absorpt_correction_T_max 0.3841
_exptl_absorpt_correction_T_min 0.2101
_exptl_absorpt_correction_type multi-scan
_exptl_absorpt_process_details 'SADABS (Sheldrick, 2009)'
_exptl_crystal_colour yellow
_exptl_crystal_density_diffrn 1.362
_exptl_crystal_density_method 'not measured'
_exptl_crystal_description flat-needle
_exptl_crystal_F_000 1128
_exptl_crystal_size_max 0.290
_exptl_crystal_size_mid 0.140
_exptl_crystal_size_min 0.080
_refine_diff_density_max 0.671
_refine_diff_density_min -0.896
_refine_diff_density_rms 0.071
_refine_ls_extinction_method none
_refine_ls_goodness_of_fit_ref 1.084
_refine_ls_hydrogen_treatment constr
_refine_ls_matrix_type full
_refine_ls_number_parameters 749
_refine_ls_number_reflns 9931
_refine_ls_number_restraints 1295
_refine_ls_restrained_S_all 1.109
_refine_ls_R_factor_all 0.0484
_refine_ls_R_factor_gt 0.0430
_refine_ls_shift/su_max 0.002
_refine_ls_shift/su_mean 0.000
_refine_ls_structure_factor_coef Fsqd
_refine_ls_weighting_details 'w=1/[\s^2^(Fo^2^)+(0.0518P)^2^+3.5985P] where P=(Fo^2^+2Fc^2^)/3'
_refine_ls_weighting_scheme calc
_refine_ls_wR_factor_gt 0.1133
_refine_ls_wR_factor_ref 0.1166
_reflns_Friedel_coverage 0.000
_reflns_number_gt 8937
_reflns_number_total 9931
_reflns_threshold_expression 'I > 2\s(I)'
_cod_data_source_file ol5b00058_si_002.cif
_cod_data_source_block 14017
_cod_database_code 1554773
_shelx_space_group_comment
; 
The symmetry employed for this shelxl refinement is uniquely defined 
by the following loop, which should always be used as a source of 
symmetry information in preference to the above space-group names. 
They are only intended as comments. 
;
_shelx_estimated_absorpt_t_min 0.258
_shelx_estimated_absorpt_t_max 0.628
_shelxl_version_number 2014-3

loop_
_space_group_symop_operation_xyz
'x, y, z'
'-x, -y, -z'

loop_
_atom_site_label
_atom_site_type_symbol
_atom_site_fract_x
_atom_site_fract_y
_atom_site_fract_z
_atom_site_U_iso_or_equiv
_atom_site_adp_type
_atom_site_occupancy
_atom_site_site_symmetry_order
_atom_site_calc_flag
_atom_site_refinement_flags_posn
_atom_site_refinement_flags_adp
_atom_site_refinement_flags_occupancy
_atom_site_disorder_assembly
_atom_site_disorder_group
Ti1 Ti 0.19703(4) 0.78385(3) 0.77896(2) 0.01473(11) Uani 1 1 d . U . . .
P1 P 0.24367(6) 0.89490(4) 0.65751(3) 0.01715(14) Uani 1 1 d . U . . .
C1 C 0.2506(2) 0.87032(19) 0.56855(14) 0.0211(5) Uani 1 1 d . U . . .
C2 C 0.2737(3) 0.7767(2) 0.55958(15) 0.0250(6) Uani 1 1 d . U . . .
H2 H 0.2924 0.7264 0.5988 0.030 Uiso 1 1 calc R U . . .
C3 C 0.2695(3) 0.7564(2) 0.49311(17) 0.0329(7) Uani 1 1 d . U . . .
H3 H 0.2868 0.6926 0.4867 0.039 Uiso 1 1 calc R U . . .
C4 C 0.2399(3) 0.8295(2) 0.43617(16) 0.0346(7) Uani 1 1 d . U . . .
H4 H 0.2381 0.8159 0.3906 0.042 Uiso 1 1 calc R U . . .
C5 C 0.2131(3) 0.9216(2) 0.44571(16) 0.0332(7) Uani 1 1 d . U . . .
H5 H 0.1902 0.9710 0.4072 0.040 Uiso 1 1 calc R U . . .
C6 C 0.2192(3) 0.9429(2) 0.51132(15) 0.0268(6) Uani 1 1 d . U . . .
H6 H 0.2021 1.0070 0.5172 0.032 Uiso 1 1 calc R U . . .
C7 C 0.2409(3) 1.02530(18) 0.64010(14) 0.0204(5) Uani 1 1 d . U . . .
C8 C 0.1162(3) 1.0696(2) 0.66253(15) 0.0253(6) Uani 1 1 d . U . . .
H8 H 0.0384 1.0316 0.6846 0.030 Uiso 1 1 calc R U . . .
C9 C 0.1053(3) 1.1690(2) 0.65281(16) 0.0311(6) Uani 1 1 d . U . . .
H9 H 0.0200 1.1989 0.6676 0.037 Uiso 1 1 calc R U . . .
C10 C 0.2187(3) 1.2242(2) 0.62165(16) 0.0323(7) Uani 1 1 d . U . . .
H10 H 0.2115 1.2920 0.6162 0.039 Uiso 1 1 calc R U . . .
C11 C 0.3421(3) 1.1813(2) 0.59839(16) 0.0295(6) Uani 1 1 d . U . . .
H11 H 0.4196 1.2198 0.5767 0.035 Uiso 1 1 calc R U . . .
C12 C 0.3538(3) 1.0822(2) 0.60654(15) 0.0251(6) Uani 1 1 d . U . . .
H12 H 0.4387 1.0532 0.5892 0.030 Uiso 1 1 calc R U . . .
N1 N 0.3572(2) 0.83484(15) 0.69864(11) 0.0181(4) Uani 1 1 d . U . . .
C13 C 0.5071(3) 0.83005(19) 0.67636(14) 0.0207(5) Uani 1 1 d . U . . .
C14 C 0.5592(3) 0.8511(2) 0.59201(14) 0.0234(5) Uani 1 1 d . U . . .
H14A H 0.5243 0.8036 0.5733 0.035 Uiso 1 1 calc R U . . .
H14B H 0.6577 0.8474 0.5788 0.035 Uiso 1 1 calc R U . . .
H14C H 0.5289 0.9159 0.5698 0.035 Uiso 1 1 calc R U . . .
C15 C 0.5626(3) 0.9012(2) 0.70765(15) 0.0273(6) Uani 1 1 d . U . . .
H15A H 0.5365 0.9670 0.6852 0.041 Uiso 1 1 calc R U . . .
H15B H 0.6609 0.8948 0.6963 0.041 Uiso 1 1 calc R U . . .
H15C H 0.5261 0.8874 0.7616 0.041 Uiso 1 1 calc R U . . .
C16 C 0.5518(3) 0.7279(2) 0.70931(16) 0.0282(6) Uani 1 1 d . U . . .
H16A H 0.5222 0.7141 0.7636 0.042 Uiso 1 1 calc R U . . .
H16B H 0.6500 0.7220 0.6940 0.042 Uiso 1 1 calc R U . . .
H16C H 0.5117 0.6819 0.6915 0.042 Uiso 1 1 calc R U . . .
P2 P 0.07836(6) 0.90076(4) 0.84607(3) 0.01719(14) Uani 1 1 d . U . . .
C21 C 0.1348(3) 1.02024(18) 0.83766(14) 0.0197(5) Uani 1 1 d . U . . .
C22 C 0.0449(3) 1.09597(19) 0.85036(14) 0.0228(5) Uani 1 1 d . U . . .
H22 H -0.0488 1.0846 0.8688 0.027 Uiso 1 1 calc R U . . .
C23 C 0.0925(3) 1.1882(2) 0.83599(15) 0.0276(6) Uani 1 1 d . U . . .
H23 H 0.0311 1.2399 0.8447 0.033 Uiso 1 1 calc R U . . .
C24 C 0.2287(3) 1.2053(2) 0.80907(16) 0.0305(6) Uani 1 1 d . U . . .
H24 H 0.2607 1.2685 0.7997 0.037 Uiso 1 1 calc R U . . .
C25 C 0.3190(3) 1.1299(2) 0.79569(15) 0.0283(6) Uani 1 1 d . U . . .
H25 H 0.4125 1.1416 0.7769 0.034 Uiso 1 1 calc R U . . .
C26 C 0.2720(3) 1.03823(19) 0.80986(14) 0.0233(5) Uani 1 1 d . U . . .
H26 H 0.3336 0.9869 0.8006 0.028 Uiso 1 1 calc R U . . .
C27 C -0.0976(3) 0.89973(18) 0.89526(14) 0.0189(5) Uani 1 1 d . U . . .
C28 C -0.1434(3) 0.8883(2) 0.97172(15) 0.0241(6) Uani 1 1 d . U . . .
H28 H -0.0806 0.8806 1.0013 0.029 Uiso 1 1 calc R U . . .
C29 C -0.2803(3) 0.8882(2) 1.00486(16) 0.0290(6) Uani 1 1 d . U . . .
H29 H -0.3109 0.8784 1.0572 0.035 Uiso 1 1 calc R U . . .
C30 C -0.3729(3) 0.9023(2) 0.96214(16) 0.0281(6) Uani 1 1 d . U . . .
H30 H -0.4665 0.9023 0.9850 0.034 Uiso 1 1 calc R U . . .
C31 C -0.3274(3) 0.9165(2) 0.88560(17) 0.0306(6) Uani 1 1 d . U . . .
H31 H -0.3902 0.9284 0.8558 0.037 Uiso 1 1 calc R U . . .
C32 C -0.1915(3) 0.9134(2) 0.85278(15) 0.0245(6) Uani 1 1 d . U . . .
H32 H -0.1615 0.9206 0.8006 0.029 Uiso 1 1 calc R U . . .
N2 N 0.1801(2) 0.81381(15) 0.87617(11) 0.0178(4) Uani 1 1 d . U . . .
C33 C 0.2286(3) 0.78222(19) 0.94537(14) 0.0197(5) Uani 1 1 d . U . . .
C34 C 0.3724(3) 0.7418(2) 0.92372(15) 0.0251(6) Uani 1 1 d . U . . .
H34A H 0.3720 0.6876 0.9014 0.038 Uiso 1 1 calc R U . . .
H34B H 0.4071 0.7196 0.9681 0.038 Uiso 1 1 calc R U . . .
H34C H 0.4299 0.7923 0.8878 0.038 Uiso 1 1 calc R U . . .
C35 C 0.1386(3) 0.7031(2) 1.00090(15) 0.0256(6) Uani 1 1 d . U . . .
H35A H 0.0468 0.7289 1.0150 0.038 Uiso 1 1 calc R U . . .
H35B H 0.1734 0.6801 1.0452 0.038 Uiso 1 1 calc R U . . .
H35C H 0.1379 0.6494 0.9781 0.038 Uiso 1 1 calc R U . . .
C36 C 0.2312(3) 0.8668(2) 0.97995(15) 0.0251(6) Uani 1 1 d . U . . .
H36A H 0.2942 0.9147 0.9452 0.038 Uiso 1 1 calc R U . . .
H36B H 0.2600 0.8435 1.0262 0.038 Uiso 1 1 calc R U . . .
H36C H 0.1409 0.8963 0.9906 0.038 Uiso 1 1 calc R U . . .
P3 P 0.00351(6) 0.70524(4) 0.77094(3) 0.01659(14) Uani 1 1 d . U . . .
C41 C -0.1377(2) 0.65668(18) 0.84667(14) 0.0190(5) Uani 1 1 d . U . . .
C42 C -0.1373(3) 0.66483(19) 0.91733(15) 0.0224(5) Uani 1 1 d . U . . .
H42 H -0.0646 0.6949 0.9241 0.027 Uiso 1 1 calc R U . . .
C43 C -0.2422(3) 0.6294(2) 0.97757(15) 0.0265(6) Uani 1 1 d . U . . .
H43 H -0.2421 0.6361 1.0254 0.032 Uiso 1 1 calc R U . . .
C44 C -0.3475(3) 0.5842(2) 0.96832(16) 0.0291(6) Uani 1 1 d . U . . .
H44 H -0.4192 0.5595 1.0098 0.035 Uiso 1 1 calc R U . . .
C45 C -0.3481(3) 0.5748(2) 0.89871(16) 0.0301(6) Uani 1 1 d . U . . .
H45 H -0.4199 0.5429 0.8926 0.036 Uiso 1 1 calc R U . . .
C46 C -0.2443(3) 0.6117(2) 0.83744(15) 0.0243(6) Uani 1 1 d . U . . .
H46 H -0.2461 0.6064 0.7895 0.029 Uiso 1 1 calc R U . . .
C47 C -0.0373(3) 0.69910(19) 0.68597(14) 0.0204(5) Uani 1 1 d . U . . .
C48 C -0.0525(2) 0.7863(2) 0.63553(15) 0.0236(5) Uani 1 1 d . U . . .
H48 H -0.0457 0.8456 0.6476 0.028 Uiso 1 1 calc R U . . .
C49 C -0.0773(3) 0.7866(2) 0.56807(16) 0.0299(6) Uani 1 1 d . U . . .
H49 H -0.0868 0.8460 0.5339 0.036 Uiso 1 1 calc R U . . .
C50 C -0.0884(3) 0.7010(3) 0.55044(17) 0.0349(7) Uani 1 1 d . U . . .
H50 H -0.1043 0.7014 0.5039 0.042 Uiso 1 1 calc R U . . .
C51 C -0.0764(3) 0.6145(2) 0.60033(17) 0.0338(7) Uani 1 1 d . U . . .
H51 H -0.0860 0.5556 0.5885 0.041 Uiso 1 1 calc R U . . .
C52 C -0.0504(3) 0.6134(2) 0.66743(15) 0.0256(6) Uani 1 1 d . U . . .
H52 H -0.0414 0.5536 0.7012 0.031 Uiso 1 1 calc R U . . .
N3 N 0.1471(2) 0.65264(14) 0.78405(11) 0.0177(4) Uani 1 1 d . U . . .
C53 C 0.1975(3) 0.55057(18) 0.79526(14) 0.0203(5) Uani 1 1 d . U . . .
C54 C 0.3026(3) 0.54038(19) 0.84022(15) 0.0232(5) Uani 1 1 d . U . . .
H54A H 0.3725 0.5881 0.8145 0.035 Uiso 1 1 calc R U . . .
H54B H 0.3434 0.4755 0.8454 0.035 Uiso 1 1 calc R U . . .
H54C H 0.2592 0.5510 0.8895 0.035 Uiso 1 1 calc R U . . .
C55 C 0.2634(3) 0.5296(2) 0.71963(15) 0.0262(6) Uani 1 1 d . U . . .
H55A H 0.1980 0.5419 0.6893 0.039 Uiso 1 1 calc R U . . .
H55B H 0.2939 0.4620 0.7265 0.039 Uiso 1 1 calc R U . . .
H55C H 0.3406 0.5713 0.6946 0.039 Uiso 1 1 calc R U . . .
C56 C 0.0845(3) 0.48050(18) 0.83865(16) 0.0251(6) Uani 1 1 d . U . . .
H56A H 0.0439 0.4950 0.8870 0.038 Uiso 1 1 calc R U . . .
H56B H 0.1212 0.4144 0.8461 0.038 Uiso 1 1 calc R U . . .
H56C H 0.0158 0.4872 0.8107 0.038 Uiso 1 1 calc R U . . .
Ti2 Ti 0.67178(5) 0.32313(4) 0.75552(3) 0.02620(13) Uani 1 1 d D U . . .
Cl1 Cl 0.5489(4) 0.3175(2) 0.67588(18) 0.0344(5) Uani 0.855(2) 1 d D U P A 1
Cl2 Cl 0.55707(16) 0.30292(10) 0.87517(7) 0.0481(4) Uani 0.855(2) 1 d D U P A 1
Cl3 Cl 0.89134(9) 0.35570(6) 0.72212(7) 0.0480(3) Uani 0.855(2) 1 d D U P A 1
Cl4 Cl 0.7243(3) 0.16109(15) 0.7707(2) 0.0385(4) Uani 0.855(2) 1 d D U P A 1
Cl5 Cl 0.6270(2) 0.48657(13) 0.73490(11) 0.0366(4) Uani 0.855(2) 1 d D U P A 1
Cl1A Cl 0.547(2) 0.2964(11) 0.6845(11) 0.033(3) Uani 0.145(2) 1 d D U P A 2
Cl2A Cl 0.5160(9) 0.2990(7) 0.8546(5) 0.064(3) Uani 0.145(2) 1 d D U P A 2
Cl3A Cl 0.8241(9) 0.3669(6) 0.7990(5) 0.083(3) Uani 0.145(2) 1 d D U P A 2
Cl4A Cl 0.8417(7) 0.3571(5) 0.6383(4) 0.066(2) Uani 0.145(2) 1 d D U P A 2
Cl5A Cl 0.740(2) 0.1697(10) 0.7723(13) 0.0385(4) Uani 0.145(2) 1 d D U P A 2
Cl6A Cl 0.6212(16) 0.4802(9) 0.7218(8) 0.0366(4) Uani 0.145(2) 1 d D U P A 2
Li1 Li 0.540(3) 0.370(2) 0.6953(17) 0.019(6) Uiso 0.145(2) 1 d . . P A 2
C1S C 0.213(5) 1.4904(12) 0.515(4) 0.033(8) Uani 0.1377(17) 1 d D U P B -1
H1S1 H 0.1362 1.4980 0.4930 0.049 Uiso 0.1377(17) 1 calc R U P B -1
H1S2 H 0.1975 1.4367 0.5594 0.049 Uiso 0.1377(17) 1 calc R U P B -1
H1S3 H 0.2234 1.5498 0.5292 0.049 Uiso 0.1377(17) 1 calc R U P B -1
C2S C 0.341(2) 1.470(2) 0.4587(17) 0.039(4) Uani 0.1377(17) 1 d D U P B -1
H2S1 H 0.3210 1.4122 0.4442 0.047 Uiso 0.1377(17) 1 calc R U P B -1
H2S2 H 0.3466 1.5238 0.4144 0.047 Uiso 0.1377(17) 1 calc R U P B -1
C3S C 0.485(2) 1.453(2) 0.467(2) 0.045(5) Uani 0.1377(17) 1 d D U P B -1
H3S1 H 0.5322 1.4242 0.4250 0.054 Uiso 0.1377(17) 1 calc R U P B -1
H3S2 H 0.4778 1.3993 0.5121 0.054 Uiso 0.1377(17) 1 calc R U P B -1
C4S C 0.590(3) 1.518(3) 0.4723(15) 0.037(5) Uani 0.1377(17) 1 d D U P B -1
H4S1 H 0.5832 1.5788 0.4345 0.045 Uiso 0.1377(17) 1 calc R U P B -1
H4S2 H 0.6777 1.4883 0.4535 0.045 Uiso 0.1377(17) 1 calc R U P B -1
C5S C 0.605(4) 1.551(3) 0.5397(14) 0.047(6) Uani 0.1377(17) 1 d D U P B -1
H5S1 H 0.6820 1.5934 0.5247 0.071 Uiso 0.1377(17) 1 calc R U P B -1
H5S2 H 0.5229 1.5866 0.5591 0.071 Uiso 0.1377(17) 1 calc R U P B -1
H5S3 H 0.6187 1.4948 0.5784 0.071 Uiso 0.1377(17) 1 calc R U P B -1
C1T C 0.400(2) 1.474(2) 0.489(2) 0.054(5) Uani 0.1334(17) 1 d D U P C -2
H1T1 H 0.4217 1.4782 0.4353 0.065 Uiso 0.1334(17) 1 calc R U P C -2
H1T2 H 0.4200 1.4061 0.5131 0.065 Uiso 0.1334(17) 1 calc R U P C -2
Cl1T Cl 0.220(2) 1.491(2) 0.5185(17) 0.038(4) Uani 0.1334(17) 1 d D U P C -2
Cl2T Cl 0.522(2) 1.5463(11) 0.5032(11) 0.067(4) Uani 0.1334(17) 1 d D U P C -2
C1U C 0.461(2) 1.511(3) 0.509(4) 0.049(4) Uani 0.1322(16) 1 d D U P D -3
H1U1 H 0.4948 1.4509 0.5375 0.059 Uiso 0.1322(16) 1 calc R U P D -3
H1U2 H 0.5064 1.5133 0.4561 0.059 Uiso 0.1322(16) 1 calc R U P D -3
Cl1U Cl 0.2893(12) 1.4839(7) 0.5157(6) 0.055(2) Uani 0.1322(16) 1 d D U P D -3
Cl2U Cl 0.5420(9) 1.6042(7) 0.5287(5) 0.063(2) Uani 0.1322(16) 1 d D U P D -3
C1V C 0.354(4) 1.475(6) 0.541(3) 0.042(5) Uani 0.0501(17) 1 d D U P E -4
H1V1 H 0.3547 1.4062 0.5678 0.050 Uiso 0.0501(17) 1 calc R U P E -4
H1V2 H 0.3516 1.5112 0.5792 0.050 Uiso 0.0501(17) 1 calc R U P E -4
Cl1V Cl 0.190(3) 1.496(5) 0.525(3) 0.029(5) Uani 0.0501(17) 1 d D U P E -4
Cl2V Cl 0.521(3) 1.493(4) 0.4830(19) 0.045(6) Uani 0.0501(17) 1 d D U P E -4
C1W C 0.399(4) 1.460(4) 0.519(7) 0.043(5) Uiso 0.0466(17) 1 d D U P F -5
H1W1 H 0.4073 1.4230 0.5687 0.052 Uiso 0.0466(17) 1 calc R U P F -5
H1W2 H 0.4134 1.4114 0.4887 0.052 Uiso 0.0466(17) 1 calc R U P F -5
Cl1W Cl 0.223(4) 1.489(4) 0.533(2) 0.028(7) Uiso 0.0466(17) 1 d D U P F -5
Cl2W Cl 0.550(3) 1.528(4) 0.482(2) 0.040(6) Uiso 0.0466(17) 1 d D U P F -5

loop_
_atom_site_aniso_label
_atom_site_aniso_U_11
_atom_site_aniso_U_22
_atom_site_aniso_U_33
_atom_site_aniso_U_23
_atom_site_aniso_U_13
_atom_site_aniso_U_12
Ti1 0.0141(2) 0.0143(2) 0.0141(2) -0.00187(16) -0.00174(16) -0.00129(16)
P1 0.0155(3) 0.0176(3) 0.0156(3) -0.0010(2) -0.0017(2) -0.0011(2)
C1 0.0146(12) 0.0269(13) 0.0190(12) -0.0033(10) -0.0004(9) -0.0034(10)
C2 0.0211(13) 0.0303(14) 0.0228(13) -0.0067(11) -0.0041(10) 0.0001(11)
C3 0.0291(15) 0.0388(16) 0.0332(15) -0.0172(13) -0.0039(12) -0.0002(13)
C4 0.0319(16) 0.0513(18) 0.0217(14) -0.0115(13) -0.0042(12) -0.0067(14)
C5 0.0348(16) 0.0415(17) 0.0206(13) 0.0012(12) -0.0078(12) -0.0093(13)
C6 0.0260(14) 0.0281(14) 0.0219(13) 0.0011(11) -0.0033(11) -0.0059(11)
C7 0.0253(13) 0.0193(12) 0.0150(11) -0.0017(9) -0.0046(10) -0.0003(10)
C8 0.0267(14) 0.0260(13) 0.0199(13) -0.0018(10) -0.0049(11) 0.0023(11)
C9 0.0386(16) 0.0269(14) 0.0259(14) -0.0060(11) -0.0091(12) 0.0104(12)
C10 0.0535(18) 0.0198(13) 0.0241(14) -0.0043(11) -0.0126(13) 0.0028(13)
C11 0.0406(16) 0.0233(13) 0.0248(14) -0.0016(11) -0.0098(12) -0.0083(12)
C12 0.0266(14) 0.0255(13) 0.0212(13) -0.0041(10) -0.0034(11) -0.0027(11)
N1 0.0155(10) 0.0183(10) 0.0180(10) -0.0017(8) -0.0019(8) -0.0017(8)
C13 0.0140(12) 0.0251(13) 0.0194(12) -0.0021(10) -0.0013(9) 0.0002(10)
C14 0.0171(12) 0.0278(14) 0.0217(13) -0.0040(10) -0.0007(10) -0.0003(11)
C15 0.0202(13) 0.0357(15) 0.0242(13) -0.0039(11) -0.0037(11) -0.0060(11)
C16 0.0167(13) 0.0292(14) 0.0314(15) 0.0011(11) -0.0016(11) 0.0003(11)
P2 0.0174(3) 0.0166(3) 0.0169(3) -0.0041(2) -0.0033(2) -0.0002(2)
C21 0.0271(13) 0.0176(12) 0.0153(11) -0.0044(9) -0.0063(10) -0.0008(10)
C22 0.0267(14) 0.0231(13) 0.0184(12) -0.0054(10) -0.0054(10) 0.0014(11)
C23 0.0395(16) 0.0186(13) 0.0243(14) -0.0058(10) -0.0077(12) 0.0031(11)
C24 0.0447(17) 0.0206(13) 0.0258(14) -0.0044(11) -0.0071(12) -0.0075(12)
C25 0.0320(15) 0.0273(14) 0.0243(14) -0.0051(11) -0.0036(12) -0.0084(12)
C26 0.0270(13) 0.0212(13) 0.0213(13) -0.0062(10) -0.0044(10) -0.0007(10)
C27 0.0193(12) 0.0161(12) 0.0214(12) -0.0054(9) -0.0046(10) 0.0007(9)
C28 0.0223(13) 0.0303(14) 0.0208(12) -0.0088(11) -0.0049(10) 0.0007(11)
C29 0.0261(14) 0.0351(15) 0.0244(13) -0.0108(12) 0.0000(11) -0.0016(12)
C30 0.0184(13) 0.0317(15) 0.0327(14) -0.0102(12) -0.0003(11) -0.0036(11)
C31 0.0244(14) 0.0387(16) 0.0307(15) -0.0074(12) -0.0107(11) -0.0026(12)
C32 0.0234(13) 0.0283(14) 0.0222(13) -0.0054(11) -0.0063(10) -0.0026(11)
N2 0.0175(10) 0.0182(10) 0.0171(10) -0.0036(8) -0.0040(8) -0.0009(8)
C33 0.0199(12) 0.0221(12) 0.0176(12) -0.0045(10) -0.0059(10) 0.0001(10)
C34 0.0228(13) 0.0295(14) 0.0247(13) -0.0073(11) -0.0090(11) 0.0034(11)
C35 0.0280(14) 0.0289(14) 0.0177(12) -0.0012(10) -0.0056(11) -0.0019(11)
C36 0.0265(14) 0.0283(14) 0.0232(13) -0.0092(11) -0.0085(11) 0.0014(11)
P3 0.0158(3) 0.0157(3) 0.0167(3) -0.0017(2) -0.0029(2) -0.0019(2)
C41 0.0165(12) 0.0178(12) 0.0193(12) -0.0008(9) -0.0023(9) 0.0002(9)
C42 0.0220(13) 0.0207(12) 0.0239(13) -0.0046(10) -0.0046(10) -0.0031(10)
C43 0.0283(14) 0.0269(14) 0.0195(13) -0.0002(10) -0.0021(11) -0.0034(11)
C44 0.0229(14) 0.0330(15) 0.0235(13) 0.0028(11) 0.0005(11) -0.0060(12)
C45 0.0211(13) 0.0382(16) 0.0284(14) -0.0008(12) -0.0058(11) -0.0090(12)
C46 0.0213(13) 0.0277(14) 0.0229(13) -0.0019(11) -0.0065(10) -0.0041(11)
C47 0.0164(12) 0.0245(13) 0.0185(12) -0.0022(10) -0.0036(9) -0.0029(10)
C48 0.0138(12) 0.0266(13) 0.0256(13) -0.0005(10) -0.0020(10) -0.0017(10)
C49 0.0197(13) 0.0397(16) 0.0235(13) 0.0043(11) -0.0048(11) -0.0012(12)
C50 0.0288(15) 0.0523(18) 0.0232(14) -0.0052(13) -0.0089(12) -0.0029(14)
C51 0.0353(16) 0.0408(17) 0.0298(15) -0.0119(13) -0.0111(13) -0.0054(13)
C52 0.0267(14) 0.0262(13) 0.0237(13) -0.0037(11) -0.0067(11) -0.0048(11)
N3 0.0187(10) 0.0150(10) 0.0173(10) -0.0023(8) -0.0022(8) -0.0020(8)
C53 0.0221(13) 0.0155(12) 0.0211(12) -0.0016(9) -0.0046(10) 0.0005(10)
C54 0.0234(13) 0.0204(13) 0.0230(13) -0.0005(10) -0.0061(10) 0.0019(10)
C55 0.0295(14) 0.0237(13) 0.0254(14) -0.0083(11) -0.0062(11) 0.0039(11)
C56 0.0268(14) 0.0152(12) 0.0305(14) -0.0003(10) -0.0068(11) -0.0021(10)
Ti2 0.0253(3) 0.0228(3) 0.0313(3) -0.0081(2) -0.0071(2) -0.0004(2)
Cl1 0.0462(8) 0.0276(12) 0.0316(9) -0.0054(9) -0.0130(6) -0.0073(8)
Cl2 0.0610(9) 0.0546(7) 0.0233(5) -0.0087(5) -0.0046(5) 0.0076(6)
Cl3 0.0237(4) 0.0253(4) 0.0950(9) -0.0185(5) -0.0122(5) 0.0036(3)
Cl4 0.0421(10) 0.0197(6) 0.0533(5) -0.0047(5) -0.0146(6) -0.0010(6)
Cl5 0.0331(5) 0.0277(5) 0.0547(10) -0.0170(5) -0.0154(6) 0.0040(4)
Cl1A 0.044(4) 0.020(6) 0.034(5) 0.000(4) -0.012(3) -0.009(4)
Cl2A 0.053(5) 0.090(6) 0.049(5) -0.041(4) 0.017(4) -0.022(4)
Cl3A 0.087(6) 0.079(5) 0.091(6) 0.000(4) -0.043(5) -0.040(4)
Cl4A 0.046(4) 0.041(3) 0.094(5) -0.014(3) 0.010(3) -0.002(3)
Cl5A 0.0421(10) 0.0197(6) 0.0533(5) -0.0047(5) -0.0146(6) -0.0010(6)
Cl6A 0.0331(5) 0.0277(5) 0.0547(10) -0.0170(5) -0.0154(6) 0.0040(4)
C1S 0.036(9) 0.026(13) 0.044(12) -0.019(11) -0.011(9) -0.007(9)
C2S 0.039(7) 0.034(7) 0.043(7) -0.010(6) -0.007(6) 0.002(6)
C3S 0.048(7) 0.040(8) 0.040(8) -0.007(7) -0.002(6) -0.002(6)
C4S 0.047(9) 0.032(9) 0.019(8) 0.008(7) 0.002(8) -0.007(8)
C5S 0.071(13) 0.038(11) 0.026(8) 0.001(8) -0.009(9) 0.004(11)
C1T 0.052(7) 0.044(7) 0.056(8) 0.006(7) -0.012(6) 0.005(6)
Cl1T 0.044(7) 0.025(6) 0.053(10) -0.020(7) -0.019(7) 0.007(7)
Cl2T 0.065(7) 0.070(8) 0.057(7) 0.002(7) -0.016(6) -0.004(6)
C1U 0.051(7) 0.037(7) 0.047(8) 0.003(7) -0.005(6) -0.003(6)
Cl1U 0.059(5) 0.035(4) 0.061(5) 0.001(3) -0.005(5) -0.012(4)
Cl2U 0.061(5) 0.058(5) 0.054(4) -0.018(4) 0.022(4) -0.018(4)
C1V 0.041(7) 0.035(8) 0.046(8) -0.005(8) -0.012(7) -0.003(7)
Cl1V 0.030(8) 0.030(10) 0.039(10) -0.030(7) -0.007(8) 0.007(8)
Cl2V 0.042(8) 0.034(11) 0.046(11) 0.018(9) -0.015(7) -0.001(7)

loop_
_atom_type_symbol
_atom_type_description
_atom_type_scat_dispersion_real
_atom_type_scat_dispersion_imag
_atom_type_scat_source
C C 0.0181 0.0091 'International Tables Vol C Tables 4.2.6.8 and 6.1.1.4'
H H 0.0000 0.0000 'International Tables Vol C Tables 4.2.6.8 and 6.1.1.4'
N N 0.0311 0.0180 'International Tables Vol C Tables 4.2.6.8 and 6.1.1.4'
P P 0.2955 0.4335 'International Tables Vol C Tables 4.2.6.8 and 6.1.1.4'
Cl Cl 0.3639 0.7018 'International Tables Vol C Tables 4.2.6.8 and 6.1.1.4'
Ti Ti 0.2191 1.8069 'International Tables Vol C Tables 4.2.6.8 and 6.1.1.4'
Li Li 0.0008 0.0003 'International Tables Vol C Tables 4.2.6.8 and 6.1.1.4'

loop_
_geom_angle_atom_site_label_1
_geom_angle_atom_site_label_2
_geom_angle_atom_site_label_3
_geom_angle
N3 Ti1 N2 115.31(9)
N3 Ti1 N1 115.44(9)
N2 Ti1 N1 116.34(9)
N3 Ti1 P1 116.72(6)
N2 Ti1 P1 127.47(6)
N1 Ti1 P1 42.28(6)
N3 Ti1 P2 129.86(6)
N2 Ti1 P2 42.40(6)
N1 Ti1 P2 114.25(6)
P1 Ti1 P2 95.73(3)
N3 Ti1 P3 42.43(6)
N2 Ti1 P3 114.61(6)
N1 Ti1 P3 128.61(7)
P1 Ti1 P3 98.91(3)
P2 Ti1 P3 98.68(3)
N1 P1 C7 117.45(12)
N1 P1 C1 114.05(11)
C7 P1 C1 105.02(12)
N1 P1 Ti1 54.42(7)
C7 P1 Ti1 125.52(8)
C1 P1 Ti1 128.16(9)
C2 C1 C6 119.4(3)
C2 C1 P1 120.0(2)
C6 C1 P1 120.3(2)
C1 C2 C3 120.1(3)
C1 C2 H2 119.9
C3 C2 H2 119.9
C4 C3 C2 120.0(3)
C4 C3 H3 120.0
C2 C3 H3 120.0
C5 C4 C3 120.0(3)
C5 C4 H4 120.0
C3 C4 H4 120.0
C4 C5 C6 120.4(3)
C4 C5 H5 119.8
C6 C5 H5 119.8
C5 C6 C1 120.0(3)
C5 C6 H6 120.0
C1 C6 H6 120.0
C12 C7 C8 119.1(2)
C12 C7 P1 124.4(2)
C8 C7 P1 116.5(2)
C9 C8 C7 120.3(3)
C9 C8 H8 119.8
C7 C8 H8 119.8
C10 C9 C8 119.9(3)
C10 C9 H9 120.0
C8 C9 H9 120.0
C11 C10 C9 120.2(3)
C11 C10 H10 119.9
C9 C10 H10 119.9
C10 C11 C12 120.4(3)
C10 C11 H11 119.8
C12 C11 H11 119.8
C11 C12 C7 120.0(3)
C11 C12 H12 120.0
C7 C12 H12 120.0
C13 N1 P1 133.05(17)
C13 N1 Ti1 143.65(17)
P1 N1 Ti1 83.30(9)
N1 C13 C16 107.7(2)
N1 C13 C15 109.3(2)
C16 C13 C15 109.5(2)
N1 C13 C14 111.0(2)
C16 C13 C14 108.4(2)
C15 C13 C14 110.9(2)
C13 C14 H14A 109.5
C13 C14 H14B 109.5
H14A C14 H14B 109.5
C13 C14 H14C 109.5
H14A C14 H14C 109.5
H14B C14 H14C 109.5
C13 C15 H15A 109.5
C13 C15 H15B 109.5
H15A C15 H15B 109.5
C13 C15 H15C 109.5
H15A C15 H15C 109.5
H15B C15 H15C 109.5
C13 C16 H16A 109.5
C13 C16 H16B 109.5
H16A C16 H16B 109.5
C13 C16 H16C 109.5
H16A C16 H16C 109.5
H16B C16 H16C 109.5
N2 P2 C27 119.17(11)
N2 P2 C21 113.29(12)
C27 P2 C21 105.46(12)
N2 P2 Ti1 54.31(7)
C27 P2 Ti1 126.68(8)
C21 P2 Ti1 126.23(9)
C22 C21 C26 119.5(2)
C22 C21 P2 122.0(2)
C26 C21 P2 118.1(2)
C23 C22 C21 119.8(3)
C23 C22 H22 120.1
C21 C22 H22 120.1
C24 C23 C22 120.4(3)
C24 C23 H23 119.8
C22 C23 H23 119.8
C23 C24 C25 120.1(3)
C23 C24 H24 120.0
C25 C24 H24 120.0
C26 C25 C24 119.7(3)
C26 C25 H25 120.1
C24 C25 H25 120.1
C25 C26 C21 120.6(3)
C25 C26 H26 119.7
C21 C26 H26 119.7
C28 C27 C32 118.9(2)
C28 C27 P2 124.0(2)
C32 C27 P2 117.1(2)
C29 C28 C27 120.2(3)
C29 C28 H28 119.9
C27 C28 H28 119.9
C30 C29 C28 120.5(3)
C30 C29 H29 119.8
C28 C29 H29 119.8
C29 C30 C31 119.4(3)
C29 C30 H30 120.3
C31 C30 H30 120.3
C32 C31 C30 120.2(3)
C32 C31 H31 119.9
C30 C31 H31 119.9
C31 C32 C27 120.8(3)
C31 C32 H32 119.6
C27 C32 H32 119.6
C33 N2 P2 134.31(17)
C33 N2 Ti1 142.40(16)
P2 N2 Ti1 83.29(9)
N2 C33 C36 111.3(2)
N2 C33 C35 109.7(2)
C36 C33 C35 110.3(2)
N2 C33 C34 107.3(2)
C36 C33 C34 108.8(2)
C35 C33 C34 109.4(2)
C33 C34 H34A 109.5
C33 C34 H34B 109.5
H34A C34 H34B 109.5
C33 C34 H34C 109.5
H34A C34 H34C 109.5
H34B C34 H34C 109.5
C33 C35 H35A 109.5
C33 C35 H35B 109.5
H35A C35 H35B 109.5
C33 C35 H35C 109.5
H35A C35 H35C 109.5
H35B C35 H35C 109.5
C33 C36 H36A 109.5
C33 C36 H36B 109.5
H36A C36 H36B 109.5
C33 C36 H36C 109.5
H36A C36 H36C 109.5
H36B C36 H36C 109.5
N3 P3 C41 111.78(11)
N3 P3 C47 115.87(11)
C41 P3 C47 106.76(12)
N3 P3 Ti1 53.53(7)
C41 P3 Ti1 126.81(9)
C47 P3 Ti1 125.95(9)
C46 C41 C42 119.4(2)
C46 C41 P3 123.2(2)
C42 C41 P3 117.4(2)
C43 C42 C41 120.3(3)
C43 C42 H42 119.8
C41 C42 H42 119.8
C42 C43 C44 120.1(3)
C42 C43 H43 119.9
C44 C43 H43 119.9
C45 C44 C43 120.0(3)
C45 C44 H44 120.0
C43 C44 H44 120.0
C44 C45 C46 120.4(3)
C44 C45 H45 119.8
C46 C45 H45 119.8
C45 C46 C41 119.8(3)
C45 C46 H46 120.1
C41 C46 H46 120.1
C52 C47 C48 118.6(2)
C52 C47 P3 124.0(2)
C48 C47 P3 117.4(2)
C49 C48 C47 120.4(3)
C49 C48 H48 119.8
C47 C48 H48 119.8
C50 C49 C48 120.1(3)
C50 C49 H49 119.9
C48 C49 H49 119.9
C49 C50 C51 120.1(3)
C49 C50 H50 119.9
C51 C50 H50 119.9
C52 C51 C50 120.2(3)
C52 C51 H51 119.9
C50 C51 H51 119.9
C51 C52 C47 120.6(3)
C51 C52 H52 119.7
C47 C52 H52 119.7
C53 N3 P3 133.16(18)
C53 N3 Ti1 142.79(17)
P3 N3 Ti1 84.04(9)
N3 C53 C55 109.0(2)
N3 C53 C56 111.5(2)
C55 C53 C56 110.8(2)
N3 C53 C54 106.9(2)
C55 C53 C54 109.7(2)
C56 C53 C54 108.8(2)
C53 C54 H54A 109.5
C53 C54 H54B 109.5
H54A C54 H54B 109.5
C53 C54 H54C 109.5
H54A C54 H54C 109.5
H54B C54 H54C 109.5
C53 C55 H55A 109.5
C53 C55 H55B 109.5
H55A C55 H55B 109.5
C53 C55 H55C 109.5
H55A C55 H55C 109.5
H55B C55 H55C 109.5
C53 C56 H56A 109.5
C53 C56 H56B 109.5
H56A C56 H56B 109.5
C53 C56 H56C 109.5
H56A C56 H56C 109.5
H56B C56 H56C 109.5
Cl2A Ti2 Cl3A 97.7(4)
Cl2A Ti2 Cl5A 94.0(6)
Cl3A Ti2 Cl5A 95.0(6)
Cl2A Ti2 Cl1A 95.4(6)
Cl3A Ti2 Cl1A 166.1(6)
Cl5A Ti2 Cl1A 88.8(6)
Cl2A Ti2 Cl6A 93.9(5)
Cl3A Ti2 Cl6A 86.1(4)
Cl5A Ti2 Cl6A 171.7(7)
Cl1A Ti2 Cl6A 88.4(5)
Cl3 Ti2 Cl1 124.50(11)
Cl3 Ti2 Cl2 119.79(6)
Cl1 Ti2 Cl2 115.60(12)
Cl3 Ti2 Cl4 89.97(8)
Cl1 Ti2 Cl4 91.19(10)
Cl2 Ti2 Cl4 92.28(10)
Cl3 Ti2 Cl5 88.11(7)
Cl1 Ti2 Cl5 88.26(8)
Cl2 Ti2 Cl5 90.41(7)
Cl4 Ti2 Cl5 177.22(11)
Cl2A Ti2 Cl4A 176.7(4)
Cl3A Ti2 Cl4A 84.2(3)
Cl5A Ti2 Cl4A 88.5(6)
Cl1A Ti2 Cl4A 82.5(6)
Cl6A Ti2 Cl4A 83.5(4)
C2S C1S H1S1 109.5
C2S C1S H1S2 109.5
H1S1 C1S H1S2 109.5
C2S C1S H1S3 109.5
H1S1 C1S H1S3 109.5
H1S2 C1S H1S3 109.5
C3S C2S C1S 129(3)
C3S C2S H2S1 105.0
C1S C2S H2S1 105.0
C3S C2S H2S2 105.0
C1S C2S H2S2 105.0
H2S1 C2S H2S2 105.9
C2S C3S C4S 133(3)
C2S C3S H3S1 103.9
C4S C3S H3S1 103.9
C2S C3S H3S2 103.9
C4S C3S H3S2 103.9
H3S1 C3S H3S2 105.4
C3S C4S C5S 130(3)
C3S C4S H4S1 104.9
C5S C4S H4S1 104.9
C3S C4S H4S2 104.9
C5S C4S H4S2 104.9
H4S1 C4S H4S2 105.8
C4S C5S H5S1 109.5
C4S C5S H5S2 109.5
H5S1 C5S H5S2 109.5
C4S C5S H5S3 109.5
H5S1 C5S H5S3 109.5
H5S2 C5S H5S3 109.5
Cl1T C1T Cl2T 124.5(17)
Cl1T C1T H1T1 106.2
Cl2T C1T H1T1 106.2
Cl1T C1T H1T2 106.2
Cl2T C1T H1T2 106.2
H1T1 C1T H1T2 106.4
Cl2U C1U Cl1U 135.5(19)
Cl2U C1U H1U1 103.3
Cl1U C1U H1U1 103.3
Cl2U C1U H1U2 103.3
Cl1U C1U H1U2 103.3
H1U1 C1U H1U2 105.2
Cl1V C1V Cl2V 134(3)
Cl1V C1V H1V1 103.7
Cl2V C1V H1V1 103.7
Cl1V C1V H1V2 103.7
Cl2V C1V H1V2 103.7
H1V1 C1V H1V2 105.4
Cl2W C1W Cl1W 134(3)
Cl2W C1W H1W1 103.6
Cl1W C1W H1W1 103.6
Cl2W C1W H1W2 103.6
Cl1W C1W H1W2 103.6
H1W1 C1W H1W2 105.3

loop_
_geom_bond_atom_site_label_1
_geom_bond_atom_site_label_2
_geom_bond_distance
Ti1 N3 1.968(2)
Ti1 N2 1.984(2)
Ti1 N1 1.986(2)
Ti1 P1 2.4255(7)
Ti1 P2 2.4260(7)
Ti1 P3 2.4344(8)
P1 N1 1.643(2)
P1 C7 1.815(3)
P1 C1 1.815(3)
C1 C2 1.390(4)
C1 C6 1.396(4)
C2 C3 1.393(4)
C2 H2 0.9500
C3 C4 1.389(5)
C3 H3 0.9500
C4 C5 1.375(5)
C4 H4 0.9500
C5 C6 1.390(4)
C5 H5 0.9500
C6 H6 0.9500
C7 C12 1.394(4)
C7 C8 1.395(4)
C8 C9 1.389(4)
C8 H8 0.9500
C9 C10 1.381(5)
C9 H9 0.9500
C10 C11 1.378(5)
C10 H10 0.9500
C11 C12 1.390(4)
C11 H11 0.9500
C12 H12 0.9500
N1 C13 1.492(3)
C13 C16 1.525(4)
C13 C15 1.526(4)
C13 C14 1.527(3)
C14 H14A 0.9800
C14 H14B 0.9800
C14 H14C 0.9800
C15 H15A 0.9800
C15 H15B 0.9800
C15 H15C 0.9800
C16 H16A 0.9800
C16 H16B 0.9800
C16 H16C 0.9800
P2 N2 1.647(2)
P2 C27 1.812(3)
P2 C21 1.815(3)
C21 C22 1.392(4)
C21 C26 1.396(4)
C22 C23 1.389(4)
C22 H22 0.9500
C23 C24 1.384(4)
C23 H23 0.9500
C24 C25 1.392(4)
C24 H24 0.9500
C25 C26 1.380(4)
C25 H25 0.9500
C26 H26 0.9500
C27 C28 1.392(4)
C27 C32 1.394(4)
C28 C29 1.388(4)
C28 H28 0.9500
C29 C30 1.386(4)
C29 H29 0.9500
C30 C31 1.389(4)
C30 H30 0.9500
C31 C32 1.379(4)
C31 H31 0.9500
C32 H32 0.9500
N2 C33 1.494(3)
C33 C36 1.530(4)
C33 C35 1.530(4)
C33 C34 1.534(4)
C34 H34A 0.9800
C34 H34B 0.9800
C34 H34C 0.9800
C35 H35A 0.9800
C35 H35B 0.9800
C35 H35C 0.9800
C36 H36A 0.9800
C36 H36B 0.9800
C36 H36C 0.9800
P3 N3 1.651(2)
P3 C41 1.810(3)
P3 C47 1.816(3)
C41 C46 1.393(4)
C41 C42 1.394(4)
C42 C43 1.382(4)
C42 H42 0.9500
C43 C44 1.384(4)
C43 H43 0.9500
C44 C45 1.381(4)
C44 H44 0.9500
C45 C46 1.391(4)
C45 H45 0.9500
C46 H46 0.9500
C47 C52 1.391(4)
C47 C48 1.400(4)
C48 C49 1.386(4)
C48 H48 0.9500
C49 C50 1.377(5)
C49 H49 0.9500
C50 C51 1.382(5)
C50 H50 0.9500
C51 C52 1.381(4)
C51 H51 0.9500
C52 H52 0.9500
N3 C53 1.492(3)
C53 C55 1.528(4)
C53 C56 1.528(4)
C53 C54 1.531(4)
C54 H54A 0.9800
C54 H54B 0.9800
C54 H54C 0.9800
C55 H55A 0.9800
C55 H55B 0.9800
C55 H55C 0.9800
C56 H56A 0.9800
C56 H56B 0.9800
C56 H56C 0.9800
Ti2 Cl2A 2.118(8)
Ti2 Cl3A 2.167(7)
Ti2 Cl5A 2.220(14)
Ti2 Cl1A 2.228(14)
Ti2 Cl6A 2.237(12)
Ti2 Cl3 2.2413(11)
Ti2 Cl1 2.249(2)
Ti2 Cl2 2.2515(14)
Ti2 Cl4 2.303(2)
Ti2 Cl5 2.3038(18)
Ti2 Cl4A 2.429(7)
C1S C2S 1.535(14)
C1S H1S1 0.9800
C1S H1S2 0.9800
C1S H1S3 0.9800
C2S C3S 1.526(14)
C2S H2S1 0.9900
C2S H2S2 0.9900
C3S C4S 1.533(14)
C3S H3S1 0.9900
C3S H3S2 0.9900
C4S C5S 1.535(14)
C4S H4S1 0.9900
C4S H4S2 0.9900
C5S H5S1 0.9800
C5S H5S2 0.9800
C5S H5S3 0.9800
C1T Cl1T 1.810(13)
C1T Cl2T 1.812(13)
C1T H1T1 0.9900
C1T H1T2 0.9900
C1U Cl2U 1.806(13)
C1U Cl1U 1.809(13)
C1U H1U1 0.9900
C1U H1U2 0.9900
C1V Cl1V 1.789(13)
C1V Cl2V 1.790(13)
C1V H1V1 0.9900
C1V H1V2 0.9900
C1W Cl2W 1.795(13)
C1W Cl1W 1.796(13)
C1W H1W1 0.9900
C1W H1W2 0.9900
